data_7705002
loop_
_publ_author_name
'Gallego, Ana M.'
'Pe\~nas-Defrutos, Marconi N'
'Marcos-Ayuso, Guillermo'
'Martin-Alvarez, Jose M'
'Mart\'inez-Ilarduya, Jes\'us M'
'Espinet, Pablo'

_publ_section_title
;
 Experimental study of speciation and mechanistic implications when using
 chelating ligands in aryl-alkynyl Stille coupling.
;
_journal_issue 32
_journal_name_full 'Dalton transactions (Cambridge, England : 2003)'
_journal_page_first 11336
_journal_page_last 11345
_journal_paper_doi 10.1039/d0dt02335c
_journal_volume 49
_journal_year 2020
_chemical_formula_moiety 'C40 H28 Cl3 F3 Fe P2 Pd'
_chemical_formula_sum 'C40 H28 Cl3 F3 Fe P2 Pd'
_chemical_formula_weight 896.16
_space_group_crystal_system monoclinic
_space_group_IT_number 14
_space_group_name_Hall '-P 2yn'
_space_group_name_H-M_alt 'P 1 21/n 1'
_atom_sites_solution_hydrogens geom
_atom_sites_solution_primary iterative
_audit_creation_date 2020-04-29
_audit_creation_method
;
Olex2 1.2
(compiled 2018.05.29 svn.r3508 for OlexSys, GUI svn.r5506)
;
_audit_update_record
;
2020-04-28 deposited with the CCDC.	2020-08-03 downloaded from the CCDC.
;
_cell_angle_alpha 90
_cell_angle_beta 102.932(3)
_cell_angle_gamma 90
_cell_formula_units_Z 4
_cell_length_a 13.2042(4)
_cell_length_b 19.5582(5)
_cell_length_c 14.3252(4)
_cell_measurement_reflns_used 5730
_cell_measurement_temperature 296(2)
_cell_measurement_theta_max 28.3930
_cell_measurement_theta_min 3.7420
_cell_volume 3605.66(18)
_computing_cell_refinement 'CrysAlisPro 1.171.38.41 (Rigaku OD, 2015)'
_computing_data_collection 'CrysAlisPro 1.171.38.41 (Rigaku OD, 2015)'
_computing_data_reduction 'CrysAlisPro 1.171.38.41 (Rigaku OD, 2015)'
_computing_molecular_graphics 'Olex2 (Dolomanov et al., 2009)'
_computing_publication_material 'Olex2 (Dolomanov et al., 2009)'
_computing_structure_refinement 'ShelXL (Sheldrick, 2015)'
_computing_structure_solution 'olex2.solve (Bourhis et al., 2015)'
_diffrn_ambient_temperature 296.15
_diffrn_detector_area_resol_mean 10.4757
_diffrn_detector_type Atlas
_diffrn_measured_fraction_theta_full 0.998
_diffrn_measured_fraction_theta_max 0.854
_diffrn_measurement_details
;
List of Runs (angles in degrees, time in seconds):

  # Type    Start    End  Width  t~exp~   \w     \q     \k     \f   Frames
#--------------------------------------------------------------------------
  1  \w    -31.00  58.00   1.00   45.42    --  -10.64  19.00 -60.00   89
  2  \w     16.00  43.00   1.00   45.42    --  -10.64  19.00  90.00   27
  3  \w    -46.00   8.00   1.00   45.42    --  -10.64  19.00  90.00   54
  4  \w     58.00  99.00   1.00   45.42    --   12.20-178.00 120.00   41
;
_diffrn_measurement_device 'four-circle diffractometer'
_diffrn_measurement_device_type 'SuperNova, Dual, Cu at zero, Atlas'
_diffrn_measurement_method '\w scans'
_diffrn_radiation_type MoK\a
_diffrn_radiation_wavelength 0.71073
_diffrn_reflns_av_R_equivalents 0.0389
_diffrn_reflns_av_unetI/netI 0.0623
_diffrn_reflns_Laue_measured_fraction_full 0.998
_diffrn_reflns_Laue_measured_fraction_max 0.854
_diffrn_reflns_limit_h_max 18
_diffrn_reflns_limit_h_min -12
_diffrn_reflns_limit_k_max 26
_diffrn_reflns_limit_k_min -26
_diffrn_reflns_limit_l_max 18
_diffrn_reflns_limit_l_min -19
_diffrn_reflns_number 19703
_diffrn_reflns_point_group_measured_fraction_full 0.998
_diffrn_reflns_point_group_measured_fraction_max 0.854
_diffrn_reflns_theta_full 25.242
_diffrn_reflns_theta_max 29.549
_diffrn_reflns_theta_min 3.333
_exptl_absorpt_coefficient_mu 1.258
_exptl_absorpt_correction_T_max 0.918
_exptl_absorpt_correction_T_min 0.839
_exptl_absorpt_correction_type gaussian
_exptl_absorpt_process_details
;
CrysAlisPro 1.171.38.41 (Rigaku Oxford Diffraction, 2015)
Numerical absorption correction based on gaussian integration over
			a multifaceted crystal model
Empirical absorption correction using spherical harmonics,
 implemented in SCALE3 ABSPACK scaling algorithm.
;
_exptl_crystal_colour orange
_exptl_crystal_colour_primary orange
_exptl_crystal_density_diffrn 1.651
_exptl_crystal_description prism
_exptl_crystal_F_000 1792
_exptl_crystal_size_max 0.209
_exptl_crystal_size_mid 0.183
_exptl_crystal_size_min 0.089
_refine_diff_density_max 0.603
_refine_diff_density_min -0.704
_refine_diff_density_rms 0.095
_refine_ls_extinction_method none
_refine_ls_goodness_of_fit_ref 1.019
_refine_ls_hydrogen_treatment constr
_refine_ls_matrix_type full
_refine_ls_number_parameters 451
_refine_ls_number_reflns 8618
_refine_ls_number_restraints 0
_refine_ls_restrained_S_all 1.019
_refine_ls_R_factor_all 0.0819
_refine_ls_R_factor_gt 0.0452
_refine_ls_shift/su_max 0.002
_refine_ls_shift/su_mean 0.000
_refine_ls_structure_factor_coef Fsqd
_refine_ls_weighting_details 'w=1/[\s^2^(Fo^2^)+(0.0404P)^2^+1.6378P] where P=(Fo^2^+2Fc^2^)/3'
_refine_ls_weighting_scheme calc
_refine_ls_wR_factor_gt 0.0880
_refine_ls_wR_factor_ref 0.1054
_reflns_Friedel_coverage 0.000
_reflns_number_gt 5929
_reflns_number_total 8618
_reflns_threshold_expression 'I > 2\s(I)'
_cod_data_source_file d0dt02335c2.cif
_cod_data_source_block 2b
_cod_depositor_comments 'Adding full bibliography for 7705001--7705006.cif.'
_cod_database_code 7705002
_shelx_shelxl_version_number 2014/7
_shelx_space_group_comment
;
The symmetry employed for this shelxl refinement is uniquely defined
by the following loop, which should always be used as a source of
symmetry information in preference to the above space-group names.
They are only intended as comments.
;
_olex2_refinement_description
;
1. Fixed Uiso
 At 1.2 times of:
  All C(H) groups
2.a Aromatic/amide H refined with riding coordinates:
 C22(H22), C23(H23), C24(H24), C25(H25), C26(H26), C32(H32), C33(H33),
 C34(H34), C35(H35), C36(H36), C42(H42), C43(H43), C44(H44), C45(H45), C46(H46),
  C52(H52), C53(H53), C54(H54), C55(H55), C56(H56), C62(H62), C63(H63),
 C64(H64), C65(H65), C67(H67), C68(H68), C69(H69), C70(H70)
;
_olex2_submission_special_instructions 'No special instructions were received'
_oxdiff_exptl_absorpt_empirical_details
;
Empirical correction (ABSPACK) includes:
- Absorption correction using spherical harmonics
- Frame scaling
;

loop_
_space_group_symop_operation_xyz
'x, y, z'
'-x+1/2, y+1/2, -z+1/2'
'-x, -y, -z'
'x-1/2, -y-1/2, z-1/2'

loop_
_atom_site_label
_atom_site_type_symbol
_atom_site_fract_x
_atom_site_fract_y
_atom_site_fract_z
_atom_site_U_iso_or_equiv
_atom_site_adp_type
_atom_site_occupancy
_atom_site_site_symmetry_order
_atom_site_calc_flag
_atom_site_refinement_flags_posn
_atom_site_refinement_flags_adp
_atom_site_refinement_flags_occupancy
_atom_site_disorder_assembly
_atom_site_disorder_group
Cl1 Cl 0.42758(8) 0.69428(5) 0.28958(7) 0.0463(2) Uani 1 1 d . . . . .
Fe1 Fe 0.07779(4) 0.47466(3) 0.20968(4) 0.03700(14) Uani 1 1 d . . . . .
P1 P 0.29867(7) 0.55982(5) 0.20452(6) 0.0323(2) Uani 1 1 d . . . . .
Pd1 Pd 0.29865(2) 0.62956(2) 0.33808(2) 0.03104(9) Uani 1 1 d . . . . .
P2 P 0.18020(7) 0.57403(5) 0.40331(6) 0.0309(2) Uani 1 1 d . . . . .
C11 C 0.3020(3) 0.70255(18) 0.4393(2) 0.0350(8) Uani 1 1 d . . . . .
C12 C 0.3697(3) 0.70475(19) 0.5268(3) 0.0397(9) Uani 1 1 d . . . . .
F12 F 0.43966(18) 0.65403(13) 0.55057(17) 0.0579(6) Uani 1 1 d . . . . .
C13 C 0.3677(3) 0.7536(2) 0.5952(3) 0.0434(9) Uani 1 1 d . . . . .
Cl13 Cl 0.45030(11) 0.74993(7) 0.70656(8) 0.0771(4) Uani 1 1 d . . . . .
C14 C 0.2940(3) 0.8051(2) 0.5737(3) 0.0466(10) Uani 1 1 d . . . . .
F14 F 0.2888(2) 0.85238(13) 0.64000(18) 0.0724(8) Uani 1 1 d . . . . .
C15 C 0.2259(3) 0.80750(19) 0.4855(3) 0.0421(9) Uani 1 1 d . . . . .
Cl15 Cl 0.13547(10) 0.87166(6) 0.45715(9) 0.0681(3) Uani 1 1 d . . . . .
C16 C 0.2335(3) 0.75687(19) 0.4212(2) 0.0388(9) Uani 1 1 d . . . . .
F16 F 0.16496(18) 0.75895(12) 0.33522(15) 0.0559(6) Uani 1 1 d . . . . .
C21 C 0.1166(3) 0.62596(17) 0.4795(2) 0.0334(8) Uani 1 1 d . . . . .
C22 C 0.1642(3) 0.6380(2) 0.5746(3) 0.0452(10) Uani 1 1 d . . . . .
H22 H 0.2265 0.6163 0.6016 0.054 Uiso 1 1 calc R . . . .
C23 C 0.1200(4) 0.6821(2) 0.6297(3) 0.0610(13) Uani 1 1 d . . . . .
H23 H 0.1531 0.6907 0.6931 0.073 Uiso 1 1 calc R . . . .
C24 C 0.0275(4) 0.7131(2) 0.5908(4) 0.0708(15) Uani 1 1 d . . . . .
H24 H -0.0024 0.7425 0.6280 0.085 Uiso 1 1 calc R . . . .
C25 C -0.0213(4) 0.7014(2) 0.4981(4) 0.0655(13) Uani 1 1 d . . . . .
H25 H -0.0846 0.7225 0.4725 0.079 Uiso 1 1 calc R . . . .
C26 C 0.0229(3) 0.6583(2) 0.4420(3) 0.0483(10) Uani 1 1 d . . . . .
H26 H -0.0105 0.6508 0.3784 0.058 Uiso 1 1 calc R . . . .
C31 C 0.2404(3) 0.50518(19) 0.4810(2) 0.0359(8) Uani 1 1 d . . . . .
C32 C 0.1875(3) 0.4730(2) 0.5425(3) 0.0444(9) Uani 1 1 d . . . . .
H32 H 0.1208 0.4871 0.5446 0.053 Uiso 1 1 calc R . . . .
C33 C 0.2343(4) 0.4199(2) 0.6008(3) 0.0562(12) Uani 1 1 d . . . . .
H33 H 0.1989 0.3985 0.6420 0.067 Uiso 1 1 calc R . . . .
C34 C 0.3325(4) 0.3993(2) 0.5977(3) 0.0592(12) Uani 1 1 d . . . . .
H34 H 0.3632 0.3632 0.6362 0.071 Uiso 1 1 calc R . . . .
C35 C 0.3860(4) 0.4310(2) 0.5388(3) 0.0591(12) Uani 1 1 d . . . . .
H35 H 0.4530 0.4170 0.5377 0.071 Uiso 1 1 calc R . . . .
C36 C 0.3399(3) 0.4841(2) 0.4807(3) 0.0479(10) Uani 1 1 d . . . . .
H36 H 0.3767 0.5059 0.4410 0.057 Uiso 1 1 calc R . . . .
C41 C 0.2552(3) 0.61344(19) 0.0990(3) 0.0380(8) Uani 1 1 d . . . . .
C42 C 0.2771(3) 0.5983(2) 0.0106(3) 0.0499(10) Uani 1 1 d . . . . .
H42 H 0.3153 0.5594 0.0036 0.060 Uiso 1 1 calc R . . . .
C43 C 0.2424(4) 0.6409(3) -0.0667(3) 0.0677(14) Uani 1 1 d . . . . .
H43 H 0.2600 0.6315 -0.1247 0.081 Uiso 1 1 calc R . . . .
C44 C 0.1821(4) 0.6971(3) -0.0592(3) 0.0724(15) Uani 1 1 d . . . . .
H44 H 0.1570 0.7247 -0.1121 0.087 Uiso 1 1 calc R . . . .
C45 C 0.1595(4) 0.7118(3) 0.0271(3) 0.0685(14) Uani 1 1 d . . . . .
H45 H 0.1187 0.7496 0.0328 0.082 Uiso 1 1 calc R . . . .
C46 C 0.1968(3) 0.6710(2) 0.1062(3) 0.0499(10) Uani 1 1 d . . . . .
H46 H 0.1824 0.6824 0.1649 0.060 Uiso 1 1 calc R . . . .
C51 C 0.4281(3) 0.52838(18) 0.2013(2) 0.0344(8) Uani 1 1 d . . . . .
C52 C 0.4637(3) 0.4681(2) 0.2486(3) 0.0474(10) Uani 1 1 d . . . . .
H52 H 0.4193 0.4428 0.2773 0.057 Uiso 1 1 calc R . . . .
C53 C 0.5630(3) 0.4448(2) 0.2540(3) 0.0575(12) Uani 1 1 d . . . . .
H53 H 0.5850 0.4042 0.2858 0.069 Uiso 1 1 calc R . . . .
C54 C 0.6291(4) 0.4812(3) 0.2128(3) 0.0638(13) Uani 1 1 d . . . . .
H54 H 0.6964 0.4656 0.2166 0.077 Uiso 1 1 calc R . . . .
C55 C 0.5967(3) 0.5401(3) 0.1661(3) 0.0673(14) Uani 1 1 d . . . . .
H55 H 0.6421 0.5645 0.1375 0.081 Uiso 1 1 calc R . . . .
C56 C 0.4960(3) 0.5650(2) 0.1601(3) 0.0534(11) Uani 1 1 d . . . . .
H56 H 0.4751 0.6059 0.1285 0.064 Uiso 1 1 calc R . . . .
C61 C 0.2171(3) 0.48434(18) 0.1756(3) 0.0361(8) Uani 1 1 d . . . . .
C62 C 0.1380(3) 0.4751(2) 0.0903(3) 0.0476(10) Uani 1 1 d . . . . .
H62 H 0.1217 0.5054 0.0391 0.057 Uiso 1 1 calc R . . . .
C63 C 0.0893(3) 0.4119(2) 0.0974(3) 0.0573(12) Uani 1 1 d . . . . .
H63 H 0.0347 0.3936 0.0517 0.069 Uiso 1 1 calc R . . . .
C64 C 0.1368(4) 0.3811(2) 0.1848(4) 0.0596(13) Uani 1 1 d . . . . .
H64 H 0.1196 0.3388 0.2066 0.071 Uiso 1 1 calc R . . . .
C65 C 0.2156(3) 0.42579(19) 0.2340(3) 0.0464(10) Uani 1 1 d . . . . .
H65 H 0.2588 0.4181 0.2939 0.056 Uiso 1 1 calc R . . . .
C66 C 0.0713(3) 0.53649(18) 0.3208(2) 0.0329(8) Uani 1 1 d . . . . .
C67 C 0.0200(3) 0.4735(2) 0.3301(3) 0.0420(9) Uani 1 1 d . . . . .
H67 H 0.0375 0.4431 0.3811 0.050 Uiso 1 1 calc R . . . .
C68 C -0.0619(3) 0.4652(2) 0.2485(3) 0.0502(11) Uani 1 1 d . . . . .
H68 H -0.1071 0.4282 0.2362 0.060 Uiso 1 1 calc R . . . .
C69 C -0.0631(3) 0.5220(2) 0.1898(3) 0.0504(11) Uani 1 1 d . . . . .
H69 H -0.1101 0.5295 0.1319 0.060 Uiso 1 1 calc R . . . .
C70 C 0.0187(3) 0.5667(2) 0.2324(3) 0.0418(9) Uani 1 1 d . . . . .
H70 H 0.0352 0.6080 0.2074 0.050 Uiso 1 1 calc R . . . .

loop_
_atom_site_aniso_label
_atom_site_aniso_U_11
_atom_site_aniso_U_22
_atom_site_aniso_U_33
_atom_site_aniso_U_23
_atom_site_aniso_U_13
_atom_site_aniso_U_12
Cl1 0.0475(6) 0.0410(5) 0.0557(6) 0.0003(5) 0.0228(5) -0.0085(4)
Fe1 0.0336(3) 0.0397(3) 0.0398(3) -0.0096(2) 0.0126(2) -0.0050(2)
P1 0.0335(5) 0.0340(5) 0.0314(5) -0.0017(4) 0.0119(4) -0.0008(4)
Pd1 0.03194(16) 0.03271(15) 0.03023(14) -0.00322(12) 0.01065(11) -0.00317(11)
P2 0.0295(5) 0.0350(5) 0.0299(5) -0.0029(4) 0.0101(4) -0.0008(4)
C11 0.033(2) 0.036(2) 0.0359(19) -0.0068(17) 0.0090(16) -0.0078(16)
C12 0.035(2) 0.041(2) 0.042(2) -0.0018(18) 0.0054(17) -0.0001(17)
F12 0.0542(15) 0.0570(15) 0.0565(14) -0.0048(12) -0.0006(12) 0.0154(12)
C13 0.041(2) 0.048(2) 0.037(2) -0.0108(19) -0.0011(17) -0.0070(19)
Cl13 0.0915(10) 0.0690(8) 0.0515(7) -0.0152(6) -0.0247(6) -0.0017(7)
C14 0.056(3) 0.039(2) 0.045(2) -0.016(2) 0.012(2) -0.009(2)
F14 0.091(2) 0.0577(16) 0.0619(16) -0.0328(14) 0.0029(14) 0.0067(14)
C15 0.047(2) 0.034(2) 0.046(2) -0.0025(19) 0.0120(19) -0.0021(17)
Cl15 0.0782(9) 0.0545(7) 0.0697(8) -0.0023(6) 0.0127(6) 0.0251(6)
C16 0.042(2) 0.043(2) 0.0308(18) -0.0030(18) 0.0070(16) -0.0072(18)
F16 0.0600(16) 0.0611(15) 0.0398(12) -0.0065(12) -0.0033(11) 0.0088(12)
C21 0.037(2) 0.0334(18) 0.0347(18) -0.0039(16) 0.0177(16) -0.0072(16)
C22 0.056(3) 0.043(2) 0.040(2) -0.0053(19) 0.0164(19) -0.0056(19)
C23 0.089(4) 0.058(3) 0.044(2) -0.009(2) 0.031(3) -0.014(3)
C24 0.092(4) 0.055(3) 0.084(4) -0.027(3) 0.057(3) -0.006(3)
C25 0.058(3) 0.061(3) 0.084(4) -0.011(3) 0.032(3) 0.014(2)
C26 0.044(2) 0.049(2) 0.053(2) -0.008(2) 0.014(2) 0.006(2)
C31 0.030(2) 0.039(2) 0.038(2) -0.0036(17) 0.0068(16) -0.0008(16)
C32 0.037(2) 0.051(2) 0.046(2) 0.007(2) 0.0087(18) 0.0021(18)
C33 0.058(3) 0.052(3) 0.055(3) 0.017(2) 0.004(2) -0.009(2)
C34 0.061(3) 0.042(2) 0.064(3) 0.008(2) -0.007(2) 0.008(2)
C35 0.042(3) 0.059(3) 0.073(3) 0.000(3) 0.007(2) 0.015(2)
C36 0.040(2) 0.050(2) 0.056(2) -0.008(2) 0.0149(19) 0.0020(19)
C41 0.039(2) 0.039(2) 0.0354(19) 0.0011(17) 0.0080(16) -0.0020(16)
C42 0.061(3) 0.048(2) 0.040(2) -0.005(2) 0.010(2) 0.000(2)
C43 0.090(4) 0.080(4) 0.032(2) 0.003(2) 0.011(2) -0.005(3)
C44 0.097(4) 0.067(3) 0.047(3) 0.017(3) 0.003(3) 0.006(3)
C45 0.081(4) 0.060(3) 0.060(3) 0.013(3) 0.006(3) 0.020(3)
C46 0.056(3) 0.051(3) 0.045(2) 0.007(2) 0.016(2) 0.009(2)
C51 0.035(2) 0.0372(19) 0.0337(18) -0.0080(17) 0.0134(15) -0.0024(16)
C52 0.041(2) 0.050(2) 0.054(2) 0.005(2) 0.0142(19) 0.0011(19)
C53 0.044(3) 0.052(3) 0.075(3) 0.007(2) 0.010(2) 0.008(2)
C54 0.041(3) 0.078(4) 0.074(3) -0.007(3) 0.017(2) 0.011(2)
C55 0.042(3) 0.098(4) 0.071(3) 0.005(3) 0.031(2) -0.009(3)
C56 0.048(3) 0.060(3) 0.056(3) 0.009(2) 0.019(2) 0.002(2)
C61 0.034(2) 0.037(2) 0.040(2) -0.0106(17) 0.0149(16) -0.0032(15)
C62 0.048(3) 0.059(3) 0.041(2) -0.017(2) 0.0194(19) -0.008(2)
C63 0.052(3) 0.060(3) 0.067(3) -0.034(3) 0.027(2) -0.018(2)
C64 0.058(3) 0.036(2) 0.096(4) -0.020(2) 0.039(3) -0.011(2)
C65 0.043(2) 0.036(2) 0.066(3) -0.001(2) 0.026(2) -0.0006(17)
C66 0.0270(18) 0.040(2) 0.0352(18) -0.0074(17) 0.0141(15) -0.0005(15)
C67 0.036(2) 0.052(2) 0.041(2) -0.0037(19) 0.0136(17) -0.0083(18)
C68 0.035(2) 0.067(3) 0.051(2) -0.014(2) 0.0148(19) -0.014(2)
C69 0.037(2) 0.069(3) 0.042(2) -0.012(2) 0.0021(18) 0.006(2)
C70 0.045(2) 0.045(2) 0.037(2) -0.0035(18) 0.0120(17) 0.0065(18)

loop_
_atom_type_symbol
_atom_type_description
_atom_type_scat_dispersion_real
_atom_type_scat_dispersion_imag
_atom_type_scat_source
C C 0.0033 0.0016 'International Tables Vol C Tables 4.2.6.8 and 6.1.1.4'
H H 0.0000 0.0000 'International Tables Vol C Tables 4.2.6.8 and 6.1.1.4'
Cl Cl 0.1484 0.1585 'International Tables Vol C Tables 4.2.6.8 and 6.1.1.4'
F F 0.0171 0.0103 'International Tables Vol C Tables 4.2.6.8 and 6.1.1.4'
Fe Fe 0.3463 0.8444 'International Tables Vol C Tables 4.2.6.8 and 6.1.1.4'
P P 0.1023 0.0942 'International Tables Vol C Tables 4.2.6.8 and 6.1.1.4'
Pd Pd -0.9988 1.0072 'International Tables Vol C Tables 4.2.6.8 and 6.1.1.4'

loop_
_exptl_crystal_face_index_h
_exptl_crystal_face_index_k
_exptl_crystal_face_index_l
_exptl_crystal_face_perp_dist
1 0 -1 0.0443
-1 0 1 0.0443
0 -5 -2 0.0779
0 5 2 0.0779
0 -1 1 0.0596
0 1 -1 0.0596
1 -3 -5 0.0472
-1 3 5 0.0472

loop_
_geom_angle_atom_site_label_1
_geom_angle_atom_site_label_2
_geom_angle_atom_site_label_3
_geom_angle
_geom_angle_site_symmetry_1
_geom_angle_site_symmetry_3
_geom_angle_publ_flag
C61 Fe1 C62 41.31(14) . . ?
C61 Fe1 C63 68.60(15) . . ?
C61 Fe1 C64 68.83(16) . . ?
C61 Fe1 C65 41.27(15) . . ?
C61 Fe1 C66 109.71(14) . . ?
C61 Fe1 C67 137.88(15) . . ?
C61 Fe1 C68 178.32(15) . . ?
C61 Fe1 C69 140.99(17) . . ?
C61 Fe1 C70 111.25(16) . . ?
C62 Fe1 C63 40.15(16) . . ?
C62 Fe1 C64 67.88(18) . . ?
C62 Fe1 C68 140.38(16) . . ?
C64 Fe1 C63 40.00(18) . . ?
C65 Fe1 C62 68.93(17) . . ?
C65 Fe1 C63 68.27(18) . . ?
C65 Fe1 C64 40.85(16) . . ?
C65 Fe1 C67 110.10(17) . . ?
C65 Fe1 C68 137.95(17) . . ?
C65 Fe1 C69 177.62(17) . . ?
C65 Fe1 C70 139.66(16) . . ?
C66 Fe1 C62 138.82(15) . . ?
C66 Fe1 C63 178.24(16) . . ?
C66 Fe1 C64 139.23(19) . . ?
C66 Fe1 C65 110.16(16) . . ?
C66 Fe1 C67 41.22(14) . . ?
C66 Fe1 C68 68.92(15) . . ?
C66 Fe1 C69 68.84(15) . . ?
C66 Fe1 C70 41.47(14) . . ?
C67 Fe1 C62 179.03(17) . . ?
C67 Fe1 C63 139.77(17) . . ?
C67 Fe1 C64 111.48(19) . . ?
C67 Fe1 C68 40.44(15) . . ?
C67 Fe1 C69 67.67(16) . . ?
C68 Fe1 C63 112.76(17) . . ?
C68 Fe1 C64 111.48(18) . . ?
C69 Fe1 C62 113.30(17) . . ?
C69 Fe1 C63 112.76(18) . . ?
C69 Fe1 C64 138.66(18) . . ?
C69 Fe1 C68 39.77(17) . . ?
C70 Fe1 C62 111.67(17) . . ?
C70 Fe1 C63 139.31(19) . . ?
C70 Fe1 C64 179.28(19) . . ?
C70 Fe1 C67 68.97(16) . . ?
C70 Fe1 C68 68.46(17) . . ?
C70 Fe1 C69 40.87(16) . . ?
C41 P1 Pd1 106.48(12) . . ?
C41 P1 C51 107.19(17) . . ?
C51 P1 Pd1 112.73(11) . . ?
C61 P1 Pd1 123.25(11) . . ?
C61 P1 C41 102.57(17) . . ?
C61 P1 C51 103.34(16) . . ?
Cl1 Pd1 P1 86.55(3) . . ?
P2 Pd1 Cl1 172.64(3) . . ?
P2 Pd1 P1 100.55(3) . . ?
C11 Pd1 Cl1 86.04(10) . . ?
C11 Pd1 P1 170.66(10) . . ?
C11 Pd1 P2 87.08(10) . . ?
C21 P2 Pd1 115.53(11) . . ?
C31 P2 Pd1 111.09(12) . . ?
C31 P2 C21 104.11(16) . . ?
C66 P2 Pd1 116.57(12) . . ?
C66 P2 C21 102.26(16) . . ?
C66 P2 C31 106.04(17) . . ?
C12 C11 Pd1 125.6(3) . . ?
C12 C11 C16 114.5(3) . . ?
C16 C11 Pd1 119.9(3) . . ?
C11 C12 C13 124.2(4) . . ?
F12 C12 C11 118.6(3) . . ?
F12 C12 C13 117.1(3) . . ?
C12 C13 Cl13 121.5(3) . . ?
C12 C13 C14 118.2(3) . . ?
C14 C13 Cl13 120.3(3) . . ?
F14 C14 C13 119.3(4) . . ?
F14 C14 C15 120.0(4) . . ?
C15 C14 C13 120.7(3) . . ?
C14 C15 Cl15 121.3(3) . . ?
C16 C15 C14 117.4(4) . . ?
C16 C15 Cl15 121.3(3) . . ?
C15 C16 C11 124.9(3) . . ?
F16 C16 C11 118.0(3) . . ?
F16 C16 C15 117.0(3) . . ?
C22 C21 P2 120.9(3) . . ?
C26 C21 P2 120.8(3) . . ?
C26 C21 C22 118.2(3) . . ?
C21 C22 H22 119.6 . . ?
C23 C22 C21 120.7(4) . . ?
C23 C22 H22 119.6 . . ?
C22 C23 H23 120.1 . . ?
C24 C23 C22 119.8(4) . . ?
C24 C23 H23 120.1 . . ?
C23 C24 H24 119.7 . . ?
C25 C24 C23 120.6(4) . . ?
C25 C24 H24 119.7 . . ?
C24 C25 H25 120.0 . . ?
C24 C25 C26 120.1(5) . . ?
C26 C25 H25 120.0 . . ?
C21 C26 H26 119.7 . . ?
C25 C26 C21 120.7(4) . . ?
C25 C26 H26 119.7 . . ?
C32 C31 P2 120.7(3) . . ?
C36 C31 P2 120.6(3) . . ?
C36 C31 C32 118.7(4) . . ?
C31 C32 H32 120.0 . . ?
C33 C32 C31 120.0(4) . . ?
C33 C32 H32 120.0 . . ?
C32 C33 H33 120.1 . . ?
C34 C33 C32 119.9(4) . . ?
C34 C33 H33 120.1 . . ?
C33 C34 H34 119.6 . . ?
C35 C34 C33 120.7(4) . . ?
C35 C34 H34 119.6 . . ?
C34 C35 H35 120.2 . . ?
C34 C35 C36 119.7(4) . . ?
C36 C35 H35 120.2 . . ?
C31 C36 C35 120.9(4) . . ?
C31 C36 H36 119.5 . . ?
C35 C36 H36 119.5 . . ?
C42 C41 P1 122.7(3) . . ?
C46 C41 P1 118.9(3) . . ?
C46 C41 C42 118.3(4) . . ?
C41 C42 H42 119.9 . . ?
C43 C42 C41 120.1(4) . . ?
C43 C42 H42 119.9 . . ?
C42 C43 H43 119.5 . . ?
C44 C43 C42 121.0(4) . . ?
C44 C43 H43 119.5 . . ?
C43 C44 H44 120.4 . . ?
C45 C44 C43 119.1(4) . . ?
C45 C44 H44 120.4 . . ?
C44 C45 H45 119.6 . . ?
C44 C45 C46 120.7(5) . . ?
C46 C45 H45 119.6 . . ?
C41 C46 C45 120.7(4) . . ?
C41 C46 H46 119.7 . . ?
C45 C46 H46 119.7 . . ?
C52 C51 P1 119.4(3) . . ?
C56 C51 P1 122.5(3) . . ?
C56 C51 C52 117.9(4) . . ?
C51 C52 H52 119.2 . . ?
C53 C52 C51 121.6(4) . . ?
C53 C52 H52 119.2 . . ?
C52 C53 H53 120.0 . . ?
C54 C53 C52 120.0(4) . . ?
C54 C53 H53 120.0 . . ?
C53 C54 H54 120.1 . . ?
C55 C54 C53 119.8(4) . . ?
C55 C54 H54 120.1 . . ?
C54 C55 H55 119.4 . . ?
C54 C55 C56 121.2(4) . . ?
C56 C55 H55 119.4 . . ?
C51 C56 C55 119.5(4) . . ?
C51 C56 H56 120.2 . . ?
C55 C56 H56 120.2 . . ?
P1 C61 Fe1 123.17(18) . . ?
C62 C61 Fe1 70.3(2) . . ?
C62 C61 P1 125.4(3) . . ?
C65 C61 Fe1 69.4(2) . . ?
C65 C61 P1 127.3(3) . . ?
C65 C61 C62 107.3(3) . . ?
Fe1 C62 H62 126.7 . . ?
C61 C62 Fe1 68.3(2) . . ?
C61 C62 H62 126.0 . . ?
C63 C62 Fe1 70.5(2) . . ?
C63 C62 C61 107.9(4) . . ?
C63 C62 H62 126.0 . . ?
Fe1 C63 H63 126.8 . . ?
C62 C63 Fe1 69.4(2) . . ?
C62 C63 H63 125.6 . . ?
C64 C63 Fe1 69.8(2) . . ?
C64 C63 C62 108.8(4) . . ?
C64 C63 H63 125.6 . . ?
Fe1 C64 H64 127.2 . . ?
C63 C64 Fe1 70.2(2) . . ?
C63 C64 H64 126.0 . . ?
C63 C64 C65 108.0(4) . . ?
C65 C64 Fe1 68.2(2) . . ?
C65 C64 H64 126.0 . . ?
Fe1 C65 H65 125.4 . . ?
C61 C65 Fe1 69.3(2) . . ?
C61 C65 H65 126.0 . . ?
C64 C65 Fe1 70.9(2) . . ?
C64 C65 C61 108.0(4) . . ?
C64 C65 H65 126.0 . . ?
P2 C66 Fe1 126.44(18) . . ?
C67 C66 Fe1 70.2(2) . . ?
C67 C66 P2 128.1(3) . . ?
C67 C66 C70 107.0(3) . . ?
C70 C66 Fe1 69.3(2) . . ?
C70 C66 P2 124.9(3) . . ?
Fe1 C67 H67 126.7 . . ?
C66 C67 Fe1 68.6(2) . . ?
C66 C67 H67 125.9 . . ?
C68 C67 Fe1 70.3(2) . . ?
C68 C67 C66 108.3(4) . . ?
C68 C67 H67 125.9 . . ?
Fe1 C68 H68 126.7 . . ?
C67 C68 Fe1 69.2(2) . . ?
C67 C68 H68 126.0 . . ?
C69 C68 Fe1 69.7(2) . . ?
C69 C68 C67 108.1(4) . . ?
C69 C68 H68 126.0 . . ?
Fe1 C69 H69 127.0 . . ?
C68 C69 Fe1 70.5(2) . . ?
C68 C69 H69 125.4 . . ?
C68 C69 C70 109.1(4) . . ?
C70 C69 Fe1 68.7(2) . . ?
C70 C69 H69 125.4 . . ?
Fe1 C70 H70 125.6 . . ?
C66 C70 Fe1 69.2(2) . . ?
C66 C70 H70 126.3 . . ?
C69 C70 Fe1 70.5(2) . . ?
C69 C70 C66 107.4(4) . . ?
C69 C70 H70 126.3 . . ?

loop_
_geom_bond_atom_site_label_1
_geom_bond_atom_site_label_2
_geom_bond_distance
_geom_bond_site_symmetry_2
_geom_bond_publ_flag
Cl1 Pd1 2.3480(9) . ?
Fe1 C61 2.014(3) . ?
Fe1 C62 2.041(4) . ?
Fe1 C63 2.056(4) . ?
Fe1 C64 2.051(4) . ?
Fe1 C65 2.016(4) . ?
Fe1 C66 2.016(3) . ?
Fe1 C67 2.036(4) . ?
Fe1 C68 2.051(4) . ?
Fe1 C69 2.041(4) . ?
Fe1 C70 2.016(4) . ?
P1 Pd1 2.3497(9) . ?
P1 C41 1.823(4) . ?
P1 C51 1.826(4) . ?
P1 C61 1.820(4) . ?
Pd1 P2 2.2699(9) . ?
Pd1 C11 2.029(3) . ?
P2 C21 1.827(3) . ?
P2 C31 1.813(4) . ?
P2 C66 1.801(4) . ?
C11 C12 1.368(5) . ?
C11 C16 1.382(5) . ?
C12 F12 1.346(4) . ?
C12 C13 1.373(5) . ?
C13 Cl13 1.721(4) . ?
C13 C14 1.386(6) . ?
C14 F14 1.339(4) . ?
C14 C15 1.377(5) . ?
C15 Cl15 1.717(4) . ?
C15 C16 1.371(5) . ?
C16 F16 1.357(4) . ?
C21 C22 1.387(5) . ?
C21 C26 1.385(5) . ?
C22 H22 0.9300 . ?
C22 C23 1.384(6) . ?
C23 H23 0.9300 . ?
C23 C24 1.366(7) . ?
C24 H24 0.9300 . ?
C24 C25 1.359(7) . ?
C25 H25 0.9300 . ?
C25 C26 1.383(6) . ?
C26 H26 0.9300 . ?
C31 C32 1.392(5) . ?
C31 C36 1.377(5) . ?
C32 H32 0.9300 . ?
C32 C33 1.387(6) . ?
C33 H33 0.9300 . ?
C33 C34 1.369(6) . ?
C34 H34 0.9300 . ?
C34 C35 1.364(6) . ?
C35 H35 0.9300 . ?
C35 C36 1.384(6) . ?
C36 H36 0.9300 . ?
C41 C42 1.393(5) . ?
C41 C46 1.382(5) . ?
C42 H42 0.9300 . ?
C42 C43 1.378(6) . ?
C43 H43 0.9300 . ?
C43 C44 1.375(7) . ?
C44 H44 0.9300 . ?
C44 C45 1.365(6) . ?
C45 H45 0.9300 . ?
C45 C46 1.383(6) . ?
C46 H46 0.9300 . ?
C51 C52 1.389(5) . ?
C51 C56 1.380(5) . ?
C52 H52 0.9300 . ?
C52 C53 1.373(5) . ?
C53 H53 0.9300 . ?
C53 C54 1.358(6) . ?
C54 H54 0.9300 . ?
C54 C55 1.353(7) . ?
C55 H55 0.9300 . ?
C55 C56 1.400(6) . ?
C56 H56 0.9300 . ?
C61 C62 1.431(5) . ?
C61 C65 1.420(5) . ?
C62 H62 0.9300 . ?
C62 C63 1.406(6) . ?
C63 H63 0.9300 . ?
C63 C64 1.405(6) . ?
C64 H64 0.9300 . ?
C64 C65 1.420(6) . ?
C65 H65 0.9300 . ?
C66 C67 1.426(5) . ?
C66 C70 1.428(5) . ?
C67 H67 0.9300 . ?
C67 C68 1.413(5) . ?
C68 H68 0.9300 . ?
C68 C69 1.392(6) . ?
C69 H69 0.9300 . ?
C69 C70 1.417(6) . ?
C70 H70 0.9300 . ?
